data_1555559
loop_
_publ_author_name
'Siyang, Hai Xiao'
'Ji, Xiao Yue'
'Wu, Xu Rui'
'Wu, Xin Yan'
'Liu, Pei Nian'

_publ_section_title
;
 Correction to &quot;Lewis Acid Catalyzed Tandem Polycyclization of
 Internal Alkynols and Vinyl Azides&quot;.
;
_journal_issue 9
_journal_name_full 'Organic letters'
_journal_page_first 2323
_journal_page_last 2324
_journal_paper_doi 10.1021/acs.orglett.6b00921
_journal_volume 18
_journal_year 2016
_chemical_formula_sum 'C29 H24 O3'
_chemical_formula_weight 420.48
_space_group_crystal_system monoclinic
_space_group_IT_number 14
_space_group_name_Hall '-P 2ybc'
_space_group_name_H-M_alt 'P 1 21/c 1'
_atom_sites_solution_hydrogens geom
_audit_creation_method SHELXL-2013
_cell_angle_alpha 90
_cell_angle_beta 104.615(3)
_cell_angle_gamma 90
_cell_formula_units_Z 4
_cell_length_a 13.3405(17)
_cell_length_b 7.7448(10)
_cell_length_c 22.406(3)
_cell_measurement_reflns_used 2115
_cell_measurement_temperature 293(2)
_cell_measurement_theta_max 44.453
_cell_measurement_theta_min 5.483
_cell_volume 2240.1(5)
_computing_cell_refinement 'Bruker SMART'
_computing_data_collection 'Bruker SMART'
_computing_data_reduction 'Bruker SHELXTL'
_computing_molecular_graphics 'Bruker SHELXTL'
_computing_publication_material 'Bruker SHELXTL'
_computing_structure_refinement 'SHELXL-2013 (Sheldrick, 2013)'
_computing_structure_solution 'Bruker SHELXTL'
_diffrn_ambient_temperature 293(2)
_diffrn_measured_fraction_theta_full 1.000
_diffrn_measured_fraction_theta_max 1.000
_diffrn_measurement_device_type 'CCD area detector'
_diffrn_measurement_method 'phi and omega scans'
_diffrn_radiation_type MoK\a
_diffrn_radiation_wavelength 0.71073
_diffrn_reflns_av_R_equivalents 0.0438
_diffrn_reflns_av_unetI/netI 0.0480
_diffrn_reflns_Laue_measured_fraction_full 1.000
_diffrn_reflns_Laue_measured_fraction_max 1.000
_diffrn_reflns_limit_h_max 16
_diffrn_reflns_limit_h_min -12
_diffrn_reflns_limit_k_max 9
_diffrn_reflns_limit_k_min -9
_diffrn_reflns_limit_l_max 26
_diffrn_reflns_limit_l_min -27
_diffrn_reflns_number 12982
_diffrn_reflns_point_group_measured_fraction_full 1.000
_diffrn_reflns_point_group_measured_fraction_max 1.000
_diffrn_reflns_theta_full 25.242
_diffrn_reflns_theta_max 25.999
_diffrn_reflns_theta_min 1.879
_exptl_absorpt_coefficient_mu 0.080
_exptl_absorpt_correction_T_max 0.7456
_exptl_absorpt_correction_T_min 0.6515
_exptl_absorpt_correction_type multi-scan
_exptl_absorpt_process_details sadabs
_exptl_crystal_colour colorless
_exptl_crystal_density_diffrn 1.247
_exptl_crystal_description prismatic
_exptl_crystal_F_000 888
_exptl_crystal_size_max 0.210
_exptl_crystal_size_mid 0.170
_exptl_crystal_size_min 0.140
_refine_diff_density_max 0.167
_refine_diff_density_min -0.140
_refine_diff_density_rms 0.032
_refine_ls_extinction_coef 0.0046(11)
_refine_ls_extinction_expression Fc^*^=kFc[1+0.001xFc^2^\l^3^/sin(2\q)]^-1/4^
_refine_ls_extinction_method SHELXL
_refine_ls_goodness_of_fit_ref 1.024
_refine_ls_hydrogen_treatment constr
_refine_ls_matrix_type full
_refine_ls_number_parameters 293
_refine_ls_number_reflns 4404
_refine_ls_number_restraints 0
_refine_ls_restrained_S_all 1.024
_refine_ls_R_factor_all 0.0774
_refine_ls_R_factor_gt 0.0478
_refine_ls_shift/su_max 0.000
_refine_ls_shift/su_mean 0.000
_refine_ls_structure_factor_coef Fsqd
_refine_ls_weighting_details 'w=1/[\s^2^(Fo^2^)+(0.0680P)^2^+0.0591P] where P=(Fo^2^+2Fc^2^)/3'
_refine_ls_weighting_scheme calc
_refine_ls_wR_factor_gt 0.1223
_refine_ls_wR_factor_ref 0.1392
_reflns_Friedel_coverage 0.000
_reflns_number_gt 2893
_reflns_number_total 4404
_reflns_threshold_expression 'I > 2\s(I)'
_cod_data_source_file ol6b00921_si_003.cif
_cod_data_source_block cd15308
_cod_original_sg_symbol_H-M 'P 21/c'
_cod_database_code 1555559
_shelx_space_group_comment
; 
The symmetry employed for this shelxl refinement is uniquely defined 
by the following loop, which should always be used as a source of 
symmetry information in preference to the above space-group names. 
They are only intended as comments. 
;
_shelx_estimated_absorpt_t_min 0.983
_shelx_estimated_absorpt_t_max 0.989
_shelxl_version_number 2013-4

loop_
_space_group_symop_operation_xyz
'x, y, z'
'-x, y+1/2, -z+1/2'
'-x, -y, -z'
'x, -y-1/2, z-1/2'

loop_
_atom_site_label
_atom_site_type_symbol
_atom_site_fract_x
_atom_site_fract_y
_atom_site_fract_z
_atom_site_U_iso_or_equiv
_atom_site_adp_type
_atom_site_occupancy
_atom_site_site_symmetry_order
_atom_site_calc_flag
_atom_site_refinement_flags_posn
_atom_site_refinement_flags_adp
O1 O 0.09324(10) -0.14329(18) 0.21156(5) 0.0677(4) Uani 1 1 d . .
O2 O 0.71803(10) -0.23797(18) 0.17557(6) 0.0680(4) Uani 1 1 d . .
O3 O 0.35485(11) 0.50901(17) -0.03276(6) 0.0698(4) Uani 1 1 d . .
C1 C 0.03236(14) 0.0801(2) 0.10663(8) 0.0574(5) Uani 1 1 d . .
C2 C 0.00485(15) 0.2039(3) 0.06007(9) 0.0648(5) Uani 1 1 d . .
H2 H 0.0445 0.2159 0.0316 0.078 Uiso 1 1 calc R U
C3 C -0.07992(17) 0.3082(3) 0.05576(11) 0.0750(6) Uani 1 1 d . .
H3 H -0.0971 0.3903 0.0246 0.090 Uiso 1 1 calc R U
C4 C -0.13911(18) 0.2917(3) 0.09712(12) 0.0851(7) Uani 1 1 d . .
H4 H -0.1960 0.3634 0.0944 0.102 Uiso 1 1 calc R U
C5 C -0.11456(17) 0.1699(3) 0.14243(11) 0.0815(7) Uani 1 1 d . .
H5 H -0.1554 0.1593 0.1703 0.098 Uiso 1 1 calc R U
C6 C -0.03045(15) 0.0619(3) 0.14779(9) 0.0667(6) Uani 1 1 d . .
C7 C -0.00853(17) -0.0729(3) 0.19737(10) 0.0812(7) Uani 1 1 d . .
H7A H -0.0205 -0.0228 0.2346 0.097 Uiso 1 1 calc R U
H7B H -0.0577 -0.1664 0.1849 0.097 Uiso 1 1 calc R U
C8 C 0.12737(15) -0.1851(2) 0.15762(8) 0.0590(5) Uani 1 1 d . .
C9 C 0.12522(14) -0.0265(2) 0.11829(8) 0.0532(5) Uani 1 1 d . .
C10 C 0.21923(14) 0.0012(2) 0.10816(7) 0.0501(4) Uani 1 1 d . .
C11 C 0.29342(14) -0.1272(2) 0.14379(7) 0.0498(4) Uani 1 1 d . .
C12 C 0.24009(15) -0.2307(2) 0.17566(8) 0.0548(5) Uani 1 1 d . .
C13 C 0.28926(17) -0.3600(2) 0.21514(8) 0.0621(5) Uani 1 1 d . .
H13 H 0.2519 -0.4291 0.2358 0.075 Uiso 1 1 calc R U
C14 C 0.39286(17) -0.3846(2) 0.22334(9) 0.0621(5) Uani 1 1 d . .
H14 H 0.4262 -0.4699 0.2504 0.074 Uiso 1 1 calc R U
C15 C 0.45083(15) -0.2834(2) 0.19165(8) 0.0518(5) Uani 1 1 d . .
C16 C 0.40099(14) -0.1511(2) 0.15047(7) 0.0488(4) Uani 1 1 d . .
C17 C 0.46411(15) -0.0562(2) 0.11986(8) 0.0534(5) Uani 1 1 d . .
H17 H 0.4343 0.0314 0.0928 0.064 Uiso 1 1 calc R U
C18 C 0.56624(15) -0.0893(2) 0.12891(8) 0.0557(5) Uani 1 1 d . .
H18 H 0.6052 -0.0249 0.1079 0.067 Uiso 1 1 calc R U
C19 C 0.61431(15) -0.2200(2) 0.16972(8) 0.0540(5) Uani 1 1 d . .
C20 C 0.55785(15) -0.3152(2) 0.20008(8) 0.0561(5) Uani 1 1 d . .
H20 H 0.5898 -0.4024 0.2267 0.067 Uiso 1 1 calc R U
C21 C 0.24938(13) 0.1421(2) 0.07135(7) 0.0466(4) Uani 1 1 d . .
C22 C 0.23598(14) 0.1254(2) 0.00826(7) 0.0515(5) Uani 1 1 d . .
H22 H 0.2031 0.0279 -0.0118 0.062 Uiso 1 1 calc R U
C23 C 0.27049(14) 0.2504(2) -0.02511(8) 0.0539(5) Uani 1 1 d . .
H23 H 0.2609 0.2371 -0.0674 0.065 Uiso 1 1 calc R U
C24 C 0.31912(14) 0.3952(2) 0.00383(8) 0.0522(5) Uani 1 1 d . .
C25 C 0.33052(16) 0.4173(2) 0.06599(9) 0.0641(5) Uani 1 1 d . .
H25 H 0.3616 0.5165 0.0857 0.077 Uiso 1 1 calc R U
C26 C 0.29539(16) 0.2904(2) 0.09887(8) 0.0611(5) Uani 1 1 d . .
H26 H 0.3031 0.3057 0.1409 0.073 Uiso 1 1 calc R U
C27 C 0.06275(19) -0.3326(3) 0.12145(10) 0.0820(7) Uani 1 1 d . .
H27A H 0.0651 -0.4303 0.1481 0.123 Uiso 1 1 calc R U
H27B H 0.0904 -0.3644 0.0874 0.123 Uiso 1 1 calc R U
H27C H -0.0077 -0.2953 0.1062 0.123 Uiso 1 1 calc R U
C28 C 0.76798(18) -0.3777(3) 0.21285(11) 0.0887(7) Uani 1 1 d . .
H28A H 0.7672 -0.3575 0.2550 0.133 Uiso 1 1 calc R U
H28B H 0.8383 -0.3864 0.2099 0.133 Uiso 1 1 calc R U
H28C H 0.7320 -0.4833 0.1988 0.133 Uiso 1 1 calc R U
C29 C 0.40013(19) 0.6652(3) -0.00521(12) 0.0893(7) Uani 1 1 d . .
H29A H 0.3492 0.7311 0.0084 0.134 Uiso 1 1 calc R U
H29B H 0.4248 0.7310 -0.0349 0.134 Uiso 1 1 calc R U
H29C H 0.4570 0.6390 0.0294 0.134 Uiso 1 1 calc R U

loop_
_atom_site_aniso_label
_atom_site_aniso_U_11
_atom_site_aniso_U_22
_atom_site_aniso_U_33
_atom_site_aniso_U_23
_atom_site_aniso_U_13
_atom_site_aniso_U_12
O1 0.0658(9) 0.0898(10) 0.0519(8) -0.0003(7) 0.0231(6) -0.0123(7)
O2 0.0678(9) 0.0752(9) 0.0654(8) 0.0172(7) 0.0250(7) 0.0159(7)
O3 0.0808(10) 0.0590(9) 0.0735(9) 0.0147(7) 0.0265(7) -0.0055(7)
C1 0.0512(11) 0.0646(12) 0.0551(11) -0.0127(10) 0.0109(9) -0.0099(9)
C2 0.0636(13) 0.0650(13) 0.0645(12) -0.0046(10) 0.0135(10) 0.0006(10)
C3 0.0643(13) 0.0769(15) 0.0791(14) -0.0098(12) 0.0094(12) 0.0027(11)
C4 0.0636(14) 0.1022(19) 0.0841(16) -0.0220(15) 0.0087(13) 0.0107(13)
C5 0.0578(13) 0.118(2) 0.0701(14) -0.0200(15) 0.0191(11) -0.0021(13)
C6 0.0533(12) 0.0871(15) 0.0591(12) -0.0121(11) 0.0131(10) -0.0109(11)
C7 0.0635(14) 0.1127(19) 0.0735(14) -0.0030(14) 0.0285(11) -0.0120(13)
C8 0.0706(13) 0.0618(12) 0.0486(10) -0.0038(9) 0.0224(9) -0.0156(10)
C9 0.0623(12) 0.0546(11) 0.0429(9) -0.0055(8) 0.0140(8) -0.0089(9)
C10 0.0634(11) 0.0478(10) 0.0405(9) -0.0040(8) 0.0154(8) -0.0043(9)
C11 0.0660(12) 0.0437(10) 0.0419(9) -0.0015(8) 0.0178(8) -0.0049(9)
C12 0.0717(13) 0.0496(11) 0.0458(10) -0.0013(8) 0.0199(9) -0.0083(9)
C13 0.0821(15) 0.0556(12) 0.0544(11) 0.0077(9) 0.0279(10) -0.0101(10)
C14 0.0836(15) 0.0518(11) 0.0546(11) 0.0117(9) 0.0244(10) 0.0041(10)
C15 0.0733(13) 0.0443(10) 0.0404(9) -0.0002(8) 0.0191(9) -0.0022(9)
C16 0.0662(12) 0.0434(10) 0.0407(9) -0.0003(8) 0.0205(8) 0.0000(8)
C17 0.0686(12) 0.0484(10) 0.0458(10) 0.0063(8) 0.0196(9) 0.0058(9)
C18 0.0684(13) 0.0547(11) 0.0500(10) 0.0070(9) 0.0261(9) 0.0036(9)
C19 0.0651(12) 0.0550(11) 0.0448(10) -0.0006(9) 0.0191(9) 0.0055(9)
C20 0.0729(13) 0.0495(11) 0.0476(10) 0.0042(8) 0.0183(9) 0.0104(9)
C21 0.0516(10) 0.0463(10) 0.0425(9) 0.0016(8) 0.0133(8) 0.0038(8)
C22 0.0620(11) 0.0475(10) 0.0446(10) -0.0037(8) 0.0125(8) -0.0017(8)
C23 0.0654(12) 0.0550(11) 0.0426(9) 0.0022(9) 0.0162(8) 0.0038(9)
C24 0.0564(11) 0.0487(11) 0.0538(11) 0.0091(9) 0.0180(9) 0.0057(9)
C25 0.0829(14) 0.0477(11) 0.0603(12) -0.0044(9) 0.0155(10) -0.0103(10)
C26 0.0864(14) 0.0529(11) 0.0451(10) -0.0051(9) 0.0187(10) -0.0050(10)
C27 0.0942(17) 0.0735(15) 0.0752(14) -0.0045(12) 0.0156(12) -0.0265(13)
C28 0.0772(15) 0.0940(18) 0.0988(17) 0.0381(14) 0.0296(13) 0.0272(13)
C29 0.0917(17) 0.0640(15) 0.1136(19) 0.0138(14) 0.0283(15) -0.0164(13)

loop_
_atom_type_symbol
_atom_type_description
_atom_type_scat_dispersion_real
_atom_type_scat_dispersion_imag
_atom_type_scat_source
C C 0.0033 0.0016 'International Tables Vol C Tables 4.2.6.8 and 6.1.1.4'
H H 0.0000 0.0000 'International Tables Vol C Tables 4.2.6.8 and 6.1.1.4'
O O 0.0106 0.0060 'International Tables Vol C Tables 4.2.6.8 and 6.1.1.4'

loop_
_geom_angle_atom_site_label_1
_geom_angle_atom_site_label_2
_geom_angle_atom_site_label_3
_geom_angle
C7 O1 C8 112.75(14)
C19 O2 C28 116.54(15)
C24 O3 C29 117.52(16)
C2 C1 C6 118.20(19)
C2 C1 C9 125.07(17)
C6 C1 C9 116.63(18)
C3 C2 C1 120.9(2)
C3 C2 H2 119.6
C1 C2 H2 119.6
C4 C3 C2 120.3(2)
C4 C3 H3 119.9
C2 C3 H3 119.9
C5 C4 C3 119.9(2)
C5 C4 H4 120.1
C3 C4 H4 120.1
C4 C5 C6 121.4(2)
C4 C5 H5 119.3
C6 C5 H5 119.3
C5 C6 C1 119.4(2)
C5 C6 C7 119.27(19)
C1 C6 C7 121.37(19)
O1 C7 C6 115.44(16)
O1 C7 H7A 108.4
C6 C7 H7A 108.4
O1 C7 H7B 108.4
C6 C7 H7B 108.4
H7A C7 H7B 107.5
O1 C8 C12 109.69(14)
O1 C8 C9 110.23(15)
C12 C8 C9 102.68(14)
O1 C8 C27 111.00(15)
C12 C8 C27 111.07(17)
C9 C8 C27 111.88(15)
C10 C9 C1 131.74(17)
C10 C9 C8 110.30(16)
C1 C9 C8 117.16(16)
C9 C10 C21 127.26(17)
C9 C10 C11 108.99(15)
C21 C10 C11 123.63(15)
C12 C11 C16 120.56(16)
C12 C11 C10 107.79(16)
C16 C11 C10 131.61(15)
C11 C12 C13 121.70(18)
C11 C12 C8 109.64(16)
C13 C12 C8 128.59(17)
C14 C13 C12 119.22(17)
C14 C13 H13 120.4
C12 C13 H13 120.4
C13 C14 C15 121.39(18)
C13 C14 H14 119.3
C15 C14 H14 119.3
C14 C15 C20 119.91(17)
C14 C15 C16 119.94(18)
C20 C15 C16 120.14(16)
C11 C16 C17 126.17(16)
C11 C16 C15 117.19(15)
C17 C16 C15 116.64(17)
C18 C17 C16 121.92(17)
C18 C17 H17 119.0
C16 C17 H17 119.0
C17 C18 C19 120.78(17)
C17 C18 H18 119.6
C19 C18 H18 119.6
C20 C19 O2 125.15(17)
C20 C19 C18 119.92(18)
O2 C19 C18 114.92(16)
C19 C20 C15 120.59(17)
C19 C20 H20 119.7
C15 C20 H20 119.7
C26 C21 C22 117.66(16)
C26 C21 C10 121.25(15)
C22 C21 C10 121.03(15)
C23 C22 C21 121.03(17)
C23 C22 H22 119.5
C21 C22 H22 119.5
C22 C23 C24 120.17(16)
C22 C23 H23 119.9
C24 C23 H23 119.9
O3 C24 C25 124.15(17)
O3 C24 C23 115.94(16)
C25 C24 C23 119.90(16)
C24 C25 C26 119.19(17)
C24 C25 H25 120.4
C26 C25 H25 120.4
C21 C26 C25 121.99(16)
C21 C26 H26 119.0
C25 C26 H26 119.0
C8 C27 H27A 109.5
C8 C27 H27B 109.5
H27A C27 H27B 109.5
C8 C27 H27C 109.5
H27A C27 H27C 109.5
H27B C27 H27C 109.5
O2 C28 H28A 109.5
O2 C28 H28B 109.5
H28A C28 H28B 109.5
O2 C28 H28C 109.5
H28A C28 H28C 109.5
H28B C28 H28C 109.5
O3 C29 H29A 109.5
O3 C29 H29B 109.5
H29A C29 H29B 109.5
O3 C29 H29C 109.5
H29A C29 H29C 109.5
H29B C29 H29C 109.5

loop_
_geom_bond_atom_site_label_1
_geom_bond_atom_site_label_2
_geom_bond_distance
O1 C7 1.423(2)
O1 C8 1.432(2)
O2 C19 1.364(2)
O2 C28 1.425(2)
O3 C24 1.369(2)
O3 C29 1.421(3)
C1 C2 1.396(3)
C1 C6 1.401(3)
C1 C9 1.456(3)
C2 C3 1.373(3)
C2 H2 0.9300
C3 C4 1.367(3)
C3 H3 0.9300
C4 C5 1.364(3)
C4 H4 0.9300
C5 C6 1.380(3)
C5 H5 0.9300
C6 C7 1.498(3)
C7 H7A 0.9700
C7 H7B 0.9700
C8 C12 1.497(3)
C8 C9 1.508(3)
C8 C27 1.533(3)
C9 C10 1.347(2)
C10 C21 1.483(2)
C10 C11 1.486(2)
C11 C12 1.384(2)
C11 C16 1.417(2)
C12 C13 1.387(3)
C13 C14 1.361(3)
C13 H13 0.9300
C14 C15 1.412(2)
C14 H14 0.9300
C15 C20 1.414(3)
C15 C16 1.426(2)
C16 C17 1.418(2)
C17 C18 1.350(2)
C17 H17 0.9300
C18 C19 1.406(2)
C18 H18 0.9300
C19 C20 1.354(2)
C20 H20 0.9300
C21 C26 1.373(2)
C21 C22 1.385(2)
C22 C23 1.372(2)
C22 H22 0.9300
C23 C24 1.374(2)
C23 H23 0.9300
C24 C25 1.373(3)
C25 C26 1.379(2)
C25 H25 0.9300
C26 H26 0.9300
C27 H27A 0.9600
C27 H27B 0.9600
C27 H27C 0.9600
C28 H28A 0.9600
C28 H28B 0.9600
C28 H28C 0.9600
C29 H29A 0.9600
C29 H29B 0.9600
C29 H29C 0.9600

loop_
_geom_torsion_atom_site_label_1
_geom_torsion_atom_site_label_2
_geom_torsion_atom_site_label_3
_geom_torsion_atom_site_label_4
_geom_torsion
C6 C1 C2 C3 1.7(3)
C9 C1 C2 C3 -174.61(18)
C1 C2 C3 C4 -0.2(3)
C2 C3 C4 C5 -0.8(3)
C3 C4 C5 C6 0.2(3)
C4 C5 C6 C1 1.3(3)
C4 C5 C6 C7 -178.4(2)
C2 C1 C6 C5 -2.2(3)
C9 C1 C6 C5 174.40(17)
C2 C1 C6 C7 177.48(17)
C9 C1 C6 C7 -5.9(3)
C8 O1 C7 C6 -44.9(2)
C5 C6 C7 O1 -162.39(18)
C1 C6 C7 O1 17.9(3)
C7 O1 C8 C12 170.78(16)
C7 O1 C8 C9 58.4(2)
C7 O1 C8 C27 -66.1(2)
C2 C1 C9 C10 28.4(3)
C6 C1 C9 C10 -148.0(2)
C2 C1 C9 C8 -163.06(16)
C6 C1 C9 C8 20.6(2)
O1 C8 C9 C10 124.16(16)
C12 C8 C9 C10 7.35(18)
C27 C8 C9 C10 -111.82(19)
O1 C8 C9 C1 -46.8(2)
C12 C8 C9 C1 -163.57(14)
C27 C8 C9 C1 77.3(2)
C1 C9 C10 C21 -11.5(3)
C8 C9 C10 C21 179.34(15)
C1 C9 C10 C11 164.63(17)
C8 C9 C10 C11 -4.53(19)
C9 C10 C11 C12 -0.46(19)
C21 C10 C11 C12 175.84(15)
C9 C10 C11 C16 -178.09(17)
C21 C10 C11 C16 -1.8(3)
C16 C11 C12 C13 0.3(3)
C10 C11 C12 C13 -177.67(15)
C16 C11 C12 C8 -176.78(15)
C10 C11 C12 C8 5.28(19)
O1 C8 C12 C11 -124.77(15)
C9 C8 C12 C11 -7.58(18)
C27 C8 C12 C11 112.16(17)
O1 C8 C12 C13 58.4(2)
C9 C8 C12 C13 175.63(17)
C27 C8 C12 C13 -64.6(2)
C11 C12 C13 C14 0.8(3)
C8 C12 C13 C14 177.21(17)
C12 C13 C14 C15 -1.2(3)
C13 C14 C15 C20 -178.44(17)
C13 C14 C15 C16 0.6(3)
C12 C11 C16 C17 178.93(16)
C10 C11 C16 C17 -3.7(3)
C12 C11 C16 C15 -0.9(2)
C10 C11 C16 C15 176.52(16)
C14 C15 C16 C11 0.5(2)
C20 C15 C16 C11 179.45(15)
C14 C15 C16 C17 -179.35(16)
C20 C15 C16 C17 -0.4(2)
C11 C16 C17 C18 -179.54(16)
C15 C16 C17 C18 0.2(3)
C16 C17 C18 C19 -0.3(3)
C28 O2 C19 C20 5.4(3)
C28 O2 C19 C18 -175.32(17)
C17 C18 C19 C20 0.5(3)
C17 C18 C19 O2 -178.79(16)
O2 C19 C20 C15 178.60(15)
C18 C19 C20 C15 -0.7(3)
C14 C15 C20 C19 179.58(17)
C16 C15 C20 C19 0.6(3)
C9 C10 C21 C26 96.2(2)
C11 C10 C21 C26 -79.4(2)
C9 C10 C21 C22 -86.6(2)
C11 C10 C21 C22 97.8(2)
C26 C21 C22 C23 2.0(3)
C10 C21 C22 C23 -175.37(16)
C21 C22 C23 C24 -0.1(3)
C29 O3 C24 C25 -4.5(3)
C29 O3 C24 C23 176.37(17)
C22 C23 C24 O3 177.23(15)
C22 C23 C24 C25 -1.9(3)
O3 C24 C25 C26 -177.17(17)
C23 C24 C25 C26 1.9(3)
C22 C21 C26 C25 -2.0(3)
C10 C21 C26 C25 175.34(18)
C24 C25 C26 C21 0.1(3)
